data_2200734
loop_
_publ_author_name
'Evans, Robin N.'
'Gilardi, Richard'

_publ_section_title
;
 (<i>Z</i>)-2-Nitroethenamine
;
_journal_issue 10
_journal_name_full 'Acta Crystallographica Section E'
_journal_page_first o956
_journal_page_last o958
_journal_paper_doi 10.1107/S1600536801015124
_journal_volume 57
_journal_year 2001
_chemical_formula_iupac 'C2 H4 N2 O2'
_chemical_formula_moiety 'C2 H4 N2 O2'
_chemical_formula_sum 'C2 H4 N2 O2'
_chemical_formula_weight 88.07
_chemical_name_common (Z)-2-nitroethenamine
_chemical_name_systematic
;
(Z)-2-nitroethenamine
;
_space_group_IT_number 14
_symmetry_cell_setting monoclinic
_symmetry_space_group_name_Hall '-P 2ybc'
_symmetry_space_group_name_H-M 'P 1 21/c 1'
_cell_angle_alpha 90.00
_cell_angle_beta 100.131(2)
_cell_angle_gamma 90.00
_cell_formula_units_Z 4
_cell_length_a 5.5459(2)
_cell_length_b 10.3058(3)
_cell_length_c 6.8702(3)
_cell_measurement_reflns_used 1596
_cell_measurement_temperature 293(2)
_cell_measurement_theta_max 66.8
_cell_measurement_theta_min 7.8
_cell_volume 386.54(2)
_computing_cell_refinement 'SAINT (Bruker, 2001)'
_computing_data_collection 'SMART (Bruker, 2001)'
_computing_data_reduction SAINT
_computing_molecular_graphics 'SHELXTL (Sheldrick, 1997)'
_computing_publication_material SHELXTL
_computing_structure_refinement 'SHELXL97 (Sheldrick, 1997)'
_computing_structure_solution 'SHELXS97 (Sheldrick, 1990)'
_diffrn_ambient_temperature 293(2)
_diffrn_measured_fraction_theta_full .939
_diffrn_measured_fraction_theta_max .939
_diffrn_measurement_device_type 'CCD area-detector'
_diffrn_measurement_method '\f and \w'
_diffrn_radiation_monochromator graphite
_diffrn_radiation_source 'fine-focus sealed tube'
_diffrn_radiation_type CuK\a
_diffrn_radiation_wavelength 1.54178
_diffrn_reflns_av_R_equivalents .0292
_diffrn_reflns_av_sigmaI/netI .0262
_diffrn_reflns_limit_h_max 6
_diffrn_reflns_limit_h_min -6
_diffrn_reflns_limit_k_max 11
_diffrn_reflns_limit_k_min -11
_diffrn_reflns_limit_l_max 7
_diffrn_reflns_limit_l_min -8
_diffrn_reflns_number 1860
_diffrn_reflns_theta_full 66.68
_diffrn_reflns_theta_max 66.68
_diffrn_reflns_theta_min 7.84
_diffrn_standards_number 0
_exptl_absorpt_coefficient_mu 1.176
_exptl_absorpt_correction_T_max .97
_exptl_absorpt_correction_T_min .75
_exptl_absorpt_correction_type multi-scan
_exptl_absorpt_process_details '(SADABS; Bruker, 2001)'
_exptl_crystal_colour 'pale yellow'
_exptl_crystal_density_diffrn 1.513
_exptl_crystal_density_method 'not measured'
_exptl_crystal_description Plate
_exptl_crystal_F_000 184
_exptl_crystal_size_max .39
_exptl_crystal_size_mid .27
_exptl_crystal_size_min .03
_refine_diff_density_max .175
_refine_diff_density_min -.236
_refine_ls_extinction_coef .144(15)
_refine_ls_extinction_method SHELXL97
_refine_ls_goodness_of_fit_ref 1.088
_refine_ls_hydrogen_treatment refxyz
_refine_ls_matrix_type full
_refine_ls_number_parameters 68
_refine_ls_number_reflns 650
_refine_ls_number_restraints 0
_refine_ls_restrained_S_all 1.088
_refine_ls_R_factor_all .0457
_refine_ls_R_factor_gt .0441
_refine_ls_shift/su_max <0.001
_refine_ls_shift/su_mean .000
_refine_ls_structure_factor_coef Fsqd
_refine_ls_weighting_details 'calc w = 1/[\s^2^(Fo^2^)+(0.0824P)^2^+0.0213P] where P = (Fo^2^+2Fc^2^)/3'
_refine_ls_weighting_scheme calc
_refine_ls_wR_factor_ref .1192
_reflns_number_gt 593
_reflns_number_total 650
_reflns_threshold_expression I>2\s(I)
_cod_data_source_file om6046.cif
_cod_data_source_block 1
_cod_depositor_comments
;
The following automatic conversions were performed:
'_symmetry_cell_setting' value 'Monoclinic' changed to 'monoclinic'
according to '/home/saulius/struct/CIF-dictionaries/cif_core.dic'
dictionary named 'cif_core.dic' version 2.4.1 from 2010-06-29.

Automatic conversion script
Id: cif_fix_enum 1527 2010-12-29 10:47:43Z saulius 

The following automatic conversions were performed:

'_symmetry_cell_setting' value 'Monoclinic' changed to 'monoclinic'
according to /home/saulius/struct/CIF-dictionaries/cif_core.dic
dictionary named 'cif_core.dic' version 2.4.1 from
2010-06-29.

'_exptl_absorpt_correction_type' value 'Multi-scan'
changed to 'multi-scan' according to
/home/saulius/struct/CIF-dictionaries/cif_core.dic dictionary named
'cif_core.dic' version 2.4.1 from 2010-06-29.

Automatic conversion script
Id: cif_fix_values 1715 2011-07-08 13:25:40Z adriana 
;
_cod_original_sg_symbol_H-M 'P 21/c'
_cod_database_code 2200734
_cod_database_fobs_code 2200734

loop_
_symmetry_equiv_pos_as_xyz
'x, y, z'
'-x, y+1/2, -z+1/2'
'-x, -y, -z'
'x, -y-1/2, z-1/2'

loop_
_atom_site_label
_atom_site_fract_x
_atom_site_fract_y
_atom_site_fract_z
_atom_site_U_iso_or_equiv
_atom_site_adp_type
_atom_site_calc_flag
_atom_site_refinement_flags
_atom_site_occupancy
_atom_site_disorder_assembly
_atom_site_disorder_group
_atom_site_type_symbol
N1 .8749(2) .79870(13) .40604(19) .0630(5) Uani d . 1 . . N
H1A 1.011(4) .8389(14) .466(3) .076 Uiso d . 1 . . H
H1B .754(3) .850(2) .354(3) .076 Uiso d . 1 . . H
C1 .8617(2) .67328(15) .4003(2) .0613(5) Uani d . 1 . . C
H1 .998(3) .6280(15) .461(2) .074 Uiso d . 1 . . H
C2 .6720(2) .59581(14) .3149(2) .0609(5) Uani d . 1 . . C
H2 .688(3) .509(2) .317(2) .073 Uiso d . 1 . . H
N2 .45367(18) .64422(12) .21808(15) .0569(5) Uani d . 1 . . N
O2A .28745(17) .56588(11) .14658(18) .0782(5) Uani d . 1 . . O
O2B .41900(18) .76326(10) .20014(16) .0665(5) Uani d . 1 . . O

loop_
_atom_site_aniso_label
_atom_site_aniso_U_11
_atom_site_aniso_U_22
_atom_site_aniso_U_33
_atom_site_aniso_U_12
_atom_site_aniso_U_13
_atom_site_aniso_U_23
N1 .0529(8) .0575(9) .0717(9) -.0015(5) -.0081(6) -.0036(5)
C1 .0517(8) .0577(9) .0678(9) .0071(6) -.0076(6) .0008(6)
C2 .0555(8) .0462(8) .0741(10) .0070(6) -.0077(6) .0025(6)
N2 .0502(7) .0500(8) .0659(8) -.0007(5) -.0029(5) -.0004(4)
O2A .0570(7) .0570(8) .1083(10) -.0059(4) -.0192(6) -.0020(5)
O2B .0565(7) .0469(8) .0881(9) .0058(4) -.0093(5) .0031(4)

loop_
_atom_type_symbol
_atom_type_description
_atom_type_scat_dispersion_real
_atom_type_scat_dispersion_imag
_atom_type_scat_source
C C .0181 .0091 'International Tables Vol C Tables 4.2.6.8 and 6.1.1.4'
H H .0000 .0000 'International Tables Vol C Tables 4.2.6.8 and 6.1.1.4'
N N .0311 .0180 'International Tables Vol C Tables 4.2.6.8 and 6.1.1.4'
O O .0492 .0322 'International Tables Vol C Tables 4.2.6.8 and 6.1.1.4'

loop_
_geom_angle_atom_site_label_1
_geom_angle_atom_site_label_2
_geom_angle_atom_site_label_3
_geom_angle
N1 C1 C2 129.10(13)
C1 C2 N2 122.92(14)
O2B N2 O2A 120.26(11)
O2B N2 C2 121.03(12)
O2A N2 C2 118.71(12)
C1 N1 H1A 120.9(11)
C1 N1 H1B 123.4(13)
H1A N1 H1B 115.7(17)
N1 C1 H1 116.9(11)
C2 C1 H1 114.0(11)
C1 C2 H2 120.6(10)
N2 C2 H2 116.5(10)

loop_
_geom_bond_atom_site_label_1
_geom_bond_atom_site_label_2
_geom_bond_site_symmetry_2
_geom_bond_distance
_geom_bond_publ_flag
N1 C1 . 1.295(2) ?
C1 C2 . 1.368(2) ?
C2 N2 . 1.3688(16) ?
N2 O2B . 1.2445(15) ?
N2 O2A . 1.2584(14) ?
N1 H1A . .90(2) ?
N1 H1B . .88(2) ?
C1 H1 . .925(18) ?
C2 H2 . .90(2) ?

loop_
_geom_hbond_atom_site_label_D
_geom_hbond_atom_site_label_H
_geom_hbond_atom_site_label_A
_geom_hbond_site_symmetry_A
_geom_hbond_distance_DH
_geom_hbond_distance_HA
_geom_hbond_distance_DA
_geom_hbond_angle_DHA
N1 H1B O2B . .88(2) 2.161(19) 2.6959(16) 118.8(16)
N1 H1A O2A 4_676 .90(2) 2.04(2) 2.9299(16) 169.0(14)
N1 H1B O2A 2_655 .88(2) 2.24(2) 2.8997(19) 131.9(16)

loop_
_geom_torsion_atom_site_label_1
_geom_torsion_atom_site_label_2
_geom_torsion_atom_site_label_3
_geom_torsion_atom_site_label_4
_geom_torsion
N1 C1 C2 N2 -.5(2)
C1 C2 N2 O2B 1.26(19)
C1 C2 N2 O2A -178.87(13)

loop_
_cod_related_entry_id
_cod_related_entry_database
_cod_related_entry_code
1 ChemSpider 10237930
